data_1563774
loop_
_publ_author_name
'Harms, Wiebke'
'D\"urr, Ines'
'Daub, Michael'
'R\"ohr, Caroline'

_publ_section_title
;
 (Ca/Sr)AuxCd1&#x2212;x: Stacking variants of the CrB--FeB series
;
_journal_issue 1
_journal_name_full 'Journal of Solid State Chemistry'
_journal_page_first 157
_journal_page_last 167
_journal_paper_doi 10.1016/j.jssc.2009.10.027
_journal_volume 183
_journal_year 2010
_chemical_formula_sum 'Au1.05 Cd0.28 Sr1.33'
_chemical_formula_weight 355.49
_space_group_IT_number 62
_space_group_name_Hall '-P 2ac 2n'
_space_group_name_H-M_alt 'P n m a'
_symmetry_cell_setting orthorhombic
_symmetry_space_group_name_H-M 'P n m a'
_atom_sites_solution_hydrogens geom
_atom_sites_solution_primary direct
_atom_sites_solution_secondary difmap
_audit_creation_method SHELXL-97
_cell_angle_alpha 90.00
_cell_angle_beta 90.00
_cell_angle_gamma 90.00
_cell_formula_units_Z 12
_cell_length_a 32.433(8)
_cell_length_b 4.7417(8)
_cell_length_c 6.2620(9)
_cell_measurement_temperature 293(2)
_cell_volume 963.0(3)
_computing_structure_refinement 'SHELXL-97 (Sheldrick, 1997)'
_computing_structure_solution 'SHELXS-97 (Sheldrick, 1990)'
_diffrn_ambient_temperature 293(2)
_diffrn_measured_fraction_theta_full 0.924
_diffrn_measured_fraction_theta_max 0.924
_diffrn_radiation_monochromator graphite
_diffrn_radiation_source 'fine-focus sealed tube'
_diffrn_radiation_type MoK\a
_diffrn_radiation_wavelength 0.71070
_diffrn_reflns_av_R_equivalents 0.1507
_diffrn_reflns_av_sigmaI/netI 0.1219
_diffrn_reflns_limit_h_max 44
_diffrn_reflns_limit_h_min -44
_diffrn_reflns_limit_k_max 6
_diffrn_reflns_limit_k_min -6
_diffrn_reflns_limit_l_max 8
_diffrn_reflns_limit_l_min -8
_diffrn_reflns_number 6657
_diffrn_reflns_theta_full 29.25
_diffrn_reflns_theta_max 29.25
_diffrn_reflns_theta_min 2.51
_exptl_absorpt_coefficient_mu 71.516
_exptl_crystal_density_diffrn 7.356
_exptl_crystal_density_method 'not measured'
_exptl_crystal_F_000 1767
_refine_diff_density_max 3.408
_refine_diff_density_min -2.928
_refine_diff_density_rms 0.654
_refine_ls_extinction_coef 0.00007(8)
_refine_ls_extinction_expression Fc^*^=kFc[1+0.001xFc^2^\l^3^/sin(2\q)]^-1/4^
_refine_ls_extinction_method SHELXL
_refine_ls_goodness_of_fit_ref 0.875
_refine_ls_hydrogen_treatment mixed
_refine_ls_matrix_type full
_refine_ls_number_parameters 54
_refine_ls_number_reflns 1359
_refine_ls_number_restraints 0
_refine_ls_restrained_S_all 0.875
_refine_ls_R_factor_all 0.1825
_refine_ls_R_factor_gt 0.0682
_refine_ls_shift/su_max 0.000
_refine_ls_shift/su_mean 0.000
_refine_ls_structure_factor_coef Fsqd
_refine_ls_weighting_details 'calc w=1/[\s^2^(Fo^2^)+(0.0969P)^2^+0.0000P] where P=(Fo^2^+2Fc^2^)/3'
_refine_ls_weighting_scheme calc
_refine_ls_wR_factor_gt 0.1904
_refine_ls_wR_factor_ref 0.2234
_reflns_number_gt 459
_reflns_number_total 1359
_reflns_threshold_expression >2sigma(I)
_cod_data_source_file JSSC-2010-183-157.cif
_cod_data_source_block SrAu1
_cod_database_code 1563774

loop_
_symmetry_equiv_pos_as_xyz
'x, y, z'
'x+1/2, -y+1/2, -z+1/2'
'-x, y+1/2, -z'
'-x+1/2, -y, z+1/2'
'-x, -y, -z'
'-x-1/2, y-1/2, z-1/2'
'x, -y-1/2, z'
'x-1/2, y, -z-1/2'

loop_
_atom_site_label
_atom_site_type_symbol
_atom_site_fract_x
_atom_site_fract_y
_atom_site_fract_z
_atom_site_U_iso_or_equiv
_atom_site_adp_type
_atom_site_occupancy
_atom_site_symmetry_multiplicity
_atom_site_calc_flag
_atom_site_refinement_flags
_atom_site_disorder_assembly
_atom_site_disorder_group
Sr1 Sr 0.14201(15) 0.2500 0.0136(11) 0.0396(13) Uani 1 2 d S . .
Sr2 Sr 0.2677(2) 0.2500 0.2485(10) 0.049(2) Uani 1 2 d S . .
Sr3 Sr 0.39259(15) 0.2500 0.0163(10) 0.0383(13) Uani 1 2 d S . .
Sr4 Sr 0.0179(2) 0.2500 0.2465(6) 0.0299(14) Uani 1 2 d S . .
Au1 Au 0.17806(7) 0.2500 0.5120(5) 0.0371(8) Uani 0.78(3) 2 d SP . .
Cd1 Cd 0.17806(7) 0.2500 0.5120(5) 0.0371(8) Uani 0.22(3) 2 d SP . .
Au2 Au 0.30232(12) 0.2500 0.7527(3) 0.0417(13) Uani 0.88(4) 2 d SP . .
Cd2 Cd 0.30232(12) 0.2500 0.7527(3) 0.0417(13) Uani 0.12(4) 2 d SP . .
Au3 Au 0.42835(6) 0.2500 0.5103(5) 0.0367(8) Uani 0.86(3) 2 d SP . .
Cd3 Cd 0.42835(6) 0.2500 0.5103(5) 0.0367(8) Uani 0.14(3) 2 d SP . .
Au4 Au 0.05370(11) 0.2500 0.7491(4) 0.0320(13) Uani 0.62(4) 2 d SP . .
Cd4 Cd 0.05370(11) 0.2500 0.7491(4) 0.0320(13) Uani 0.38(4) 2 d SP . .

loop_
_atom_site_aniso_label
_atom_site_aniso_U_11
_atom_site_aniso_U_22
_atom_site_aniso_U_33
_atom_site_aniso_U_23
_atom_site_aniso_U_13
_atom_site_aniso_U_12
Sr1 0.044(2) 0.039(3) 0.036(3) 0.000 -0.001(3) 0.000
Sr2 0.039(3) 0.056(7) 0.051(5) 0.000 -0.0008(19) 0.000
Sr3 0.046(2) 0.042(3) 0.028(3) 0.000 0.003(2) 0.000
Sr4 0.052(3) 0.020(3) 0.018(3) 0.000 0.0015(15) 0.000
Au1 0.0463(12) 0.0296(14) 0.0352(14) 0.000 0.0002(12) 0.000
Cd1 0.0463(12) 0.0296(14) 0.0352(14) 0.000 0.0002(12) 0.000
Au2 0.058(2) 0.034(3) 0.034(2) 0.000 -0.0008(9) 0.000
Cd2 0.058(2) 0.034(3) 0.034(2) 0.000 -0.0008(9) 0.000
Au3 0.0449(12) 0.0299(13) 0.0354(14) 0.000 -0.0014(12) 0.000
Cd3 0.0449(12) 0.0299(13) 0.0354(14) 0.000 -0.0014(12) 0.000
Au4 0.0327(15) 0.031(2) 0.033(2) 0.000 -0.0001(7) 0.000
Cd4 0.0327(15) 0.031(2) 0.033(2) 0.000 -0.0001(7) 0.000

loop_
_atom_type_symbol
_atom_type_description
_atom_type_scat_dispersion_real
_atom_type_scat_dispersion_imag
_atom_type_scat_source
Sr Sr -1.5307 3.2498 'International Tables Vol C Tables 4.2.6.8 and 6.1.1.4'
Au Au -2.0133 8.8022 'International Tables Vol C Tables 4.2.6.8 and 6.1.1.4'
Cd Cd -0.8075 1.2024 'International Tables Vol C Tables 4.2.6.8 and 6.1.1.4'

loop_
_geom_angle_atom_site_label_1
_geom_angle_atom_site_label_2
_geom_angle_atom_site_label_3
_geom_angle
_geom_angle_site_symmetry_1
_geom_angle_site_symmetry_3
Cd3 Sr1 Au3 0.00(12) 6_655 6_655
Cd3 Sr1 Cd3 92.19(13) 6_655 6_665
Au3 Sr1 Cd3 92.19(13) 6_655 6_665
Cd3 Sr1 Au3 92.19(13) 6_655 6_665
Au3 Sr1 Au3 92.19(13) 6_655 6_665
Cd3 Sr1 Au3 0.00(12) 6_665 6_665
Cd3 Sr1 Cd4 52.88(9) 6_655 1_554
Au3 Sr1 Cd4 52.88(9) 6_655 1_554
Cd3 Sr1 Cd4 52.88(9) 6_665 1_554
Au3 Sr1 Cd4 52.88(9) 6_665 1_554
Cd3 Sr1 Au4 52.88(9) 6_655 1_554
Au3 Sr1 Au4 52.88(9) 6_655 1_554
Cd3 Sr1 Au4 52.88(9) 6_665 1_554
Au3 Sr1 Au4 52.88(9) 6_665 1_554
Cd4 Sr1 Au4 0.00(9) 1_554 1_554
Cd3 Sr1 Au1 104.42(16) 6_655 .
Au3 Sr1 Au1 104.42(16) 6_655 .
Cd3 Sr1 Au1 104.42(16) 6_665 .
Au3 Sr1 Au1 104.42(16) 6_665 .
Cd4 Sr1 Au1 140.6(2) 1_554 .
Au4 Sr1 Au1 140.6(2) 1_554 .
Cd3 Sr1 Cd2 152.9(2) 6_655 6_665
Au3 Sr1 Cd2 152.9(2) 6_655 6_665
Cd3 Sr1 Cd2 82.30(8) 6_665 6_665
Au3 Sr1 Cd2 82.30(8) 6_665 6_665
Cd4 Sr1 Cd2 133.90(8) 1_554 6_665
Au4 Sr1 Cd2 133.90(8) 1_554 6_665
Au1 Sr1 Cd2 52.39(10) . 6_665
Cd3 Sr1 Au2 152.9(2) 6_655 6_665
Au3 Sr1 Au2 152.9(2) 6_655 6_665
Cd3 Sr1 Au2 82.30(8) 6_665 6_665
Au3 Sr1 Au2 82.30(8) 6_665 6_665
Cd4 Sr1 Au2 133.90(8) 1_554 6_665
Au4 Sr1 Au2 133.90(8) 1_554 6_665
Au1 Sr1 Au2 52.39(10) . 6_665
Cd2 Sr1 Au2 0.00(11) 6_665 6_665
Cd3 Sr1 Cd2 82.30(8) 6_655 6_655
Au3 Sr1 Cd2 82.30(8) 6_655 6_655
Cd3 Sr1 Cd2 152.9(2) 6_665 6_655
Au3 Sr1 Cd2 152.9(2) 6_665 6_655
Cd4 Sr1 Cd2 133.90(8) 1_554 6_655
Au4 Sr1 Cd2 133.90(8) 1_554 6_655
Au1 Sr1 Cd2 52.39(10) . 6_655
Cd2 Sr1 Cd2 90.61(16) 6_665 6_655
Au2 Sr1 Cd2 90.61(16) 6_665 6_655
Cd3 Sr1 Au2 82.30(8) 6_655 6_655
Au3 Sr1 Au2 82.30(8) 6_655 6_655
Cd3 Sr1 Au2 152.9(2) 6_665 6_655
Au3 Sr1 Au2 152.9(2) 6_665 6_655
Cd4 Sr1 Au2 133.90(8) 1_554 6_655
Au4 Sr1 Au2 133.90(8) 1_554 6_655
Au1 Sr1 Au2 52.39(10) . 6_655
Cd2 Sr1 Au2 90.61(16) 6_665 6_655
Au2 Sr1 Au2 90.61(16) 6_665 6_655
Cd2 Sr1 Au2 0.00(13) 6_655 6_655
Cd2 Sr2 Au2 0.00(13) 6_655 6_655
Cd2 Sr2 Cd2 92.5(2) 6_655 6_665
Au2 Sr2 Cd2 92.5(2) 6_655 6_665
Cd2 Sr2 Au2 92.5(2) 6_655 6_665
Au2 Sr2 Au2 92.5(2) 6_655 6_665
Cd2 Sr2 Au2 0.00(13) 6_665 6_665
Cd2 Sr2 Cd2 104.05(17) 6_655 1_554
Au2 Sr2 Cd2 104.05(17) 6_655 1_554
Cd2 Sr2 Cd2 104.05(17) 6_665 1_554
Au2 Sr2 Cd2 104.05(17) 6_665 1_554
Cd2 Sr2 Au2 104.05(17) 6_655 1_554
Au2 Sr2 Au2 104.05(17) 6_655 1_554
Cd2 Sr2 Au2 104.05(17) 6_665 1_554
Au2 Sr2 Au2 104.05(17) 6_665 1_554
Cd2 Sr2 Au2 0.00(13) 1_554 1_554
Cd2 Sr2 Cd1 152.9(2) 6_655 6_665
Au2 Sr2 Cd1 152.9(2) 6_655 6_665
Cd2 Sr2 Cd1 81.59(8) 6_665 6_665
Au2 Sr2 Cd1 81.59(8) 6_665 6_665
Cd2 Sr2 Cd1 52.92(10) 1_554 6_665
Au2 Sr2 Cd1 52.92(10) 1_554 6_665
Cd2 Sr2 Au1 152.9(2) 6_655 6_665
Au2 Sr2 Au1 152.9(2) 6_655 6_665
Cd2 Sr2 Au1 81.59(8) 6_665 6_665
Au2 Sr2 Au1 81.59(8) 6_665 6_665
Cd2 Sr2 Au1 52.92(10) 1_554 6_665
Au2 Sr2 Au1 52.92(10) 1_554 6_665
Cd1 Sr2 Au1 0.00(12) 6_665 6_665
Cd2 Sr2 Cd1 81.59(8) 6_655 6_655
Au2 Sr2 Cd1 81.59(8) 6_655 6_655
Cd2 Sr2 Cd1 152.9(2) 6_665 6_655
Au2 Sr2 Cd1 152.9(2) 6_665 6_655
Cd2 Sr2 Cd1 52.92(10) 1_554 6_655
Au2 Sr2 Cd1 52.92(10) 1_554 6_655
Cd1 Sr2 Cd1 91.74(19) 6_665 6_655
Au1 Sr2 Cd1 91.74(19) 6_665 6_655
Cd2 Sr2 Au1 81.59(8) 6_655 6_655
Au2 Sr2 Au1 81.59(8) 6_655 6_655
Cd2 Sr2 Au1 152.9(2) 6_665 6_655
Au2 Sr2 Au1 152.9(2) 6_665 6_655
Cd2 Sr2 Au1 52.92(10) 1_554 6_655
Au2 Sr2 Au1 52.92(10) 1_554 6_655
Cd1 Sr2 Au1 91.74(19) 6_665 6_655
Au1 Sr2 Au1 91.74(19) 6_665 6_655
Cd1 Sr2 Au1 0.00(12) 6_655 6_655
Cd2 Sr2 Au1 52.74(12) 6_655 .
Au2 Sr2 Au1 52.74(12) 6_655 .
Cd2 Sr2 Au1 52.74(12) 6_665 .
Au2 Sr2 Au1 52.74(12) 6_665 .
Cd2 Sr2 Au1 139.5(2) 1_554 .
Au2 Sr2 Au1 139.5(2) 1_554 .
Cd1 Sr2 Au1 133.21(11) 6_665 .
Au1 Sr2 Au1 133.21(11) 6_665 .
Cd1 Sr2 Au1 133.21(11) 6_655 .
Au1 Sr2 Au1 133.21(11) 6_655 .
Cd4 Sr3 Au4 0.00(13) 6_665 6_665
Cd4 Sr3 Cd4 92.46(16) 6_665 6_655
Au4 Sr3 Cd4 92.46(16) 6_665 6_655
Cd4 Sr3 Au4 92.46(16) 6_665 6_655
Au4 Sr3 Au4 92.46(16) 6_665 6_655
Cd4 Sr3 Au4 0.00(10) 6_655 6_655
Cd4 Sr3 Cd1 153.1(2) 6_665 6_655
Au4 Sr3 Cd1 153.1(2) 6_665 6_655
Cd4 Sr3 Cd1 81.56(8) 6_655 6_655
Au4 Sr3 Cd1 81.56(8) 6_655 6_655
Cd4 Sr3 Au1 153.1(2) 6_665 6_655
Au4 Sr3 Au1 153.1(2) 6_665 6_655
Cd4 Sr3 Au1 81.56(8) 6_655 6_655
Au4 Sr3 Au1 81.56(8) 6_655 6_655
Cd1 Sr3 Au1 0.00(13) 6_655 6_655
Cd4 Sr3 Cd1 81.56(8) 6_665 6_665
Au4 Sr3 Cd1 81.56(8) 6_665 6_665
Cd4 Sr3 Cd1 153.1(2) 6_655 6_665
Au4 Sr3 Cd1 153.1(2) 6_655 6_665
Cd1 Sr3 Cd1 91.95(14) 6_655 6_665
Au1 Sr3 Cd1 91.95(14) 6_655 6_665
Cd4 Sr3 Au1 81.56(8) 6_665 6_665
Au4 Sr3 Au1 81.56(8) 6_665 6_665
Cd4 Sr3 Au1 153.1(2) 6_655 6_665
Au4 Sr3 Au1 153.1(2) 6_655 6_665
Cd1 Sr3 Au1 91.95(14) 6_655 6_665
Au1 Sr3 Au1 91.95(14) 6_655 6_665
Cd1 Sr3 Au1 0.00(13) 6_665 6_665
Cd4 Sr3 Au3 52.99(9) 6_665 .
Au4 Sr3 Au3 52.99(9) 6_665 .
Cd4 Sr3 Au3 52.99(9) 6_655 .
Au4 Sr3 Au3 52.99(9) 6_655 .
Cd1 Sr3 Au3 104.58(15) 6_655 .
Au1 Sr3 Au3 104.58(15) 6_655 .
Cd1 Sr3 Au3 104.58(15) 6_665 .
Au1 Sr3 Au3 104.58(15) 6_665 .
Cd4 Sr3 Cd2 132.86(8) 6_665 1_554
Au4 Sr3 Cd2 132.86(8) 6_665 1_554
Cd4 Sr3 Cd2 132.86(8) 6_655 1_554
Au4 Sr3 Cd2 132.86(8) 6_655 1_554
Cd1 Sr3 Cd2 52.45(9) 6_655 1_554
Au1 Sr3 Cd2 52.45(9) 6_655 1_554
Cd1 Sr3 Cd2 52.45(9) 6_665 1_554
Au1 Sr3 Cd2 52.45(9) 6_665 1_554
Au3 Sr3 Cd2 139.97(18) . 1_554
Cd4 Sr3 Au2 132.86(8) 6_665 1_554
Au4 Sr3 Au2 132.86(8) 6_665 1_554
Cd4 Sr3 Au2 132.86(8) 6_655 1_554
Au4 Sr3 Au2 132.86(8) 6_655 1_554
Cd1 Sr3 Au2 52.45(9) 6_655 1_554
Au1 Sr3 Au2 52.45(9) 6_655 1_554
Cd1 Sr3 Au2 52.45(9) 6_665 1_554
Au1 Sr3 Au2 52.45(9) 6_665 1_554
Au3 Sr3 Au2 139.97(18) . 1_554
Cd2 Sr3 Au2 0.00(9) 1_554 1_554
Cd3 Sr4 Au3 0.00(11) 6_665 6_665
Cd3 Sr4 Cd3 92.09(16) 6_665 6_655
Au3 Sr4 Cd3 92.09(16) 6_665 6_655
Cd3 Sr4 Au3 92.09(16) 6_665 6_655
Au3 Sr4 Au3 92.09(16) 6_665 6_655
Cd3 Sr4 Au3 0.00(11) 6_655 6_655
Cd3 Sr4 Cd4 152.66(16) 6_665 5_556
Au3 Sr4 Cd4 152.66(16) 6_665 5_556
Cd3 Sr4 Cd4 81.94(7) 6_655 5_556
Au3 Sr4 Cd4 81.94(7) 6_655 5_556
Cd3 Sr4 Au4 152.66(16) 6_665 5_556
Au3 Sr4 Au4 152.66(16) 6_665 5_556
Cd3 Sr4 Au4 81.94(7) 6_655 5_556
Au3 Sr4 Au4 81.94(7) 6_655 5_556
Cd4 Sr4 Au4 0.00(12) 5_556 5_556
Cd3 Sr4 Cd4 81.94(7) 6_665 5_566
Au3 Sr4 Cd4 81.94(7) 6_665 5_566
Cd3 Sr4 Cd4 152.66(16) 6_655 5_566
Au3 Sr4 Cd4 152.66(16) 6_655 5_566
Cd4 Sr4 Cd4 91.2(2) 5_556 5_566
Au4 Sr4 Cd4 91.2(2) 5_556 5_566
Cd3 Sr4 Au4 81.94(7) 6_665 5_566
Au3 Sr4 Au4 81.94(7) 6_665 5_566
Cd3 Sr4 Au4 152.66(16) 6_655 5_566
Au3 Sr4 Au4 152.66(16) 6_655 5_566
Cd4 Sr4 Au4 91.2(2) 5_556 5_566
Au4 Sr4 Au4 91.2(2) 5_556 5_566
Cd4 Sr4 Au4 0.00(12) 5_566 5_566
Cd3 Sr4 Cd3 104.21(11) 6_665 2_455
Au3 Sr4 Cd3 104.21(11) 6_665 2_455
Cd3 Sr4 Cd3 104.21(11) 6_655 2_455
Au3 Sr4 Cd3 104.21(11) 6_655 2_455
Cd4 Sr4 Cd3 52.54(11) 5_556 2_455
Au4 Sr4 Cd3 52.54(11) 5_556 2_455
Cd4 Sr4 Cd3 52.54(11) 5_566 2_455
Au4 Sr4 Cd3 52.54(11) 5_566 2_455
Cd3 Sr4 Au3 104.21(11) 6_665 2_455
Au3 Sr4 Au3 104.21(11) 6_665 2_455
Cd3 Sr4 Au3 104.21(11) 6_655 2_455
Au3 Sr4 Au3 104.21(11) 6_655 2_455
Cd4 Sr4 Au3 52.54(11) 5_556 2_455
Au4 Sr4 Au3 52.54(11) 5_556 2_455
Cd4 Sr4 Au3 52.54(11) 5_566 2_455
Au4 Sr4 Au3 52.54(11) 5_566 2_455
Cd3 Sr4 Au3 0.00(3) 2_455 2_455
Cd3 Sr4 Cd4 52.72(9) 6_665 1_554
Au3 Sr4 Cd4 52.72(9) 6_665 1_554
Cd3 Sr4 Cd4 52.72(9) 6_655 1_554
Au3 Sr4 Cd4 52.72(9) 6_655 1_554
Cd4 Sr4 Cd4 104.60(12) 5_556 1_554
Au4 Sr4 Cd4 104.60(12) 5_556 1_554
Cd4 Sr4 Cd4 104.60(12) 5_566 1_554
Au4 Sr4 Cd4 104.60(12) 5_566 1_554
Cd3 Sr4 Cd4 81.46(13) 2_455 1_554
Au3 Sr4 Cd4 81.46(13) 2_455 1_554
Cd3 Sr4 Au4 52.72(9) 6_665 1_554
Au3 Sr4 Au4 52.72(9) 6_665 1_554
Cd3 Sr4 Au4 52.72(9) 6_655 1_554
Au3 Sr4 Au4 52.72(9) 6_655 1_554
Cd4 Sr4 Au4 104.60(12) 5_556 1_554
Au4 Sr4 Au4 104.60(12) 5_556 1_554
Cd4 Sr4 Au4 104.60(12) 5_566 1_554
Au4 Sr4 Au4 104.60(12) 5_566 1_554
Cd3 Sr4 Au4 81.46(13) 2_455 1_554
Au3 Sr4 Au4 81.46(13) 2_455 1_554
Cd4 Sr4 Au4 0.00(12) 1_554 1_554
Cd2 Au1 Au2 0.00(15) 6_655 6_655
Cd2 Au1 Cd2 107.32(12) 6_655 6_665
Au2 Au1 Cd2 107.32(12) 6_655 6_665
Cd2 Au1 Au2 107.32(12) 6_655 6_665
Au2 Au1 Au2 107.32(12) 6_655 6_665
Cd2 Au1 Au2 0.00(17) 6_665 6_665
Cd2 Au1 Sr3 64.89(11) 6_655 6_656
Au2 Au1 Sr3 64.89(11) 6_655 6_656
Cd2 Au1 Sr3 137.23(15) 6_665 6_656
Au2 Au1 Sr3 137.23(15) 6_665 6_656
Cd2 Au1 Sr3 137.23(15) 6_655 6_666
Au2 Au1 Sr3 137.23(15) 6_655 6_666
Cd2 Au1 Sr3 64.89(11) 6_665 6_666
Au2 Au1 Sr3 64.89(11) 6_665 6_666
Sr3 Au1 Sr3 91.95(14) 6_656 6_666
Cd2 Au1 Sr2 135.26(16) 6_655 6_666
Au2 Au1 Sr2 135.26(16) 6_655 6_666
Cd2 Au1 Sr2 63.51(11) 6_665 6_666
Au2 Au1 Sr2 63.51(11) 6_665 6_666
Sr3 Au1 Sr2 151.96(19) 6_656 6_666
Sr3 Au1 Sr2 81.40(14) 6_666 6_666
Cd2 Au1 Sr2 63.51(11) 6_655 6_656
Au2 Au1 Sr2 63.51(11) 6_655 6_656
Cd2 Au1 Sr2 135.26(16) 6_665 6_656
Au2 Au1 Sr2 135.26(16) 6_665 6_656
Sr3 Au1 Sr2 81.40(14) 6_656 6_656
Sr3 Au1 Sr2 151.96(19) 6_666 6_656
Sr2 Au1 Sr2 91.74(19) 6_666 6_656
Cd2 Au1 Sr1 63.85(9) 6_655 .
Au2 Au1 Sr1 63.85(9) 6_655 .
Cd2 Au1 Sr1 63.85(9) 6_665 .
Au2 Au1 Sr1 63.85(9) 6_665 .
Sr3 Au1 Sr1 76.35(15) 6_656 .
Sr3 Au1 Sr1 76.35(15) 6_666 .
Sr2 Au1 Sr1 127.36(11) 6_666 .
Sr2 Au1 Sr1 127.36(11) 6_656 .
Cd2 Au1 Sr2 62.59(9) 6_655 .
Au2 Au1 Sr2 62.59(9) 6_655 .
Cd2 Au1 Sr2 62.59(9) 6_665 .
Au2 Au1 Sr2 62.59(9) 6_665 .
Sr3 Au1 Sr2 127.48(11) 6_656 .
Sr3 Au1 Sr2 127.48(11) 6_666 .
Sr2 Au1 Sr2 76.00(8) 6_666 .
Sr2 Au1 Sr2 76.00(8) 6_656 .
Sr1 Au1 Sr2 80.96(16) . .
Cd2 Au1 Sr1 126.33(6) 6_655 1_556
Au2 Au1 Sr1 126.33(6) 6_655 1_556
Cd2 Au1 Sr1 126.33(6) 6_665 1_556
Au2 Au1 Sr1 126.33(6) 6_665 1_556
Sr3 Au1 Sr1 75.51(15) 6_656 1_556
Sr3 Au1 Sr1 75.51(15) 6_666 1_556
Sr2 Au1 Sr1 76.45(14) 6_666 1_556
Sr2 Au1 Sr1 76.45(13) 6_656 1_556
Sr1 Au1 Sr1 139.05(18) . 1_556
Sr2 Au1 Sr1 139.99(16) . 1_556
Cd1 Au2 Au1 0.00(11) 6_666 6_666
Cd1 Au2 Cd1 107.32(13) 6_666 6_656
Au1 Au2 Cd1 107.32(13) 6_666 6_656
Cd1 Au2 Au1 107.32(13) 6_666 6_656
Au1 Au2 Au1 107.32(13) 6_666 6_656
Cd1 Au2 Au1 0.0 6_656 6_656
Cd1 Au2 Sr2 137.37(16) 6_666 6_656
Au1 Au2 Sr2 137.37(16) 6_666 6_656
Cd1 Au2 Sr2 64.67(12) 6_656 6_656
Au1 Au2 Sr2 64.67(12) 6_656 6_656
Cd1 Au2 Sr2 64.67(12) 6_666 6_666
Au1 Au2 Sr2 64.67(12) 6_666 6_666
Cd1 Au2 Sr2 137.37(16) 6_656 6_666
Au1 Au2 Sr2 137.37(16) 6_656 6_666
Sr2 Au2 Sr2 92.5(2) 6_656 6_666
Cd1 Au2 Sr2 63.56(9) 6_666 1_556
Au1 Au2 Sr2 63.56(9) 6_666 1_556
Cd1 Au2 Sr2 63.56(9) 6_656 1_556
Au1 Au2 Sr2 63.56(9) 6_656 1_556
Sr2 Au2 Sr2 76.83(12) 6_656 1_556
Sr2 Au2 Sr2 76.83(12) 6_666 1_556
Cd1 Au2 Sr1 63.76(12) 6_666 6_666
Au1 Au2 Sr1 63.76(12) 6_666 6_666
Cd1 Au2 Sr1 134.68(16) 6_656 6_666
Au1 Au2 Sr1 134.68(16) 6_656 6_666
Sr2 Au2 Sr1 152.16(18) 6_656 6_666
Sr2 Au2 Sr1 81.81(13) 6_666 6_666
Sr2 Au2 Sr1 127.33(13) 1_556 6_666
Cd1 Au2 Sr1 134.68(16) 6_666 6_656
Au1 Au2 Sr1 134.68(16) 6_666 6_656
Cd1 Au2 Sr1 63.76(12) 6_656 6_656
Au1 Au2 Sr1 63.76(12) 6_656 6_656
Sr2 Au2 Sr1 81.81(13) 6_656 6_656
Sr2 Au2 Sr1 152.16(18) 6_666 6_656
Sr2 Au2 Sr1 127.33(13) 1_556 6_656
Sr1 Au2 Sr1 90.61(16) 6_666 6_656
Cd1 Au2 Sr2 126.32(6) 6_666 .
Au1 Au2 Sr2 126.32(6) 6_666 .
Cd1 Au2 Sr2 126.32(6) 6_656 .
Au1 Au2 Sr2 126.32(6) 6_656 .
Sr2 Au2 Sr2 76.15(12) 6_656 .
Sr2 Au2 Sr2 76.15(12) 6_666 .
Sr2 Au2 Sr2 140.5(3) 1_556 .
Sr1 Au2 Sr2 76.02(15) 6_666 .
Sr1 Au2 Sr2 76.02(15) 6_656 .
Cd1 Au2 Sr3 62.65(8) 6_666 1_556
Au1 Au2 Sr3 62.65(8) 6_666 1_556
Cd1 Au2 Sr3 62.65(8) 6_656 1_556
Au1 Au2 Sr3 62.65(8) 6_656 1_556
Sr2 Au2 Sr3 127.33(12) 6_656 1_556
Sr2 Au2 Sr3 127.33(12) 6_666 1_556
Sr2 Au2 Sr3 80.47(18) 1_556 1_556
Sr1 Au2 Sr3 75.46(16) 6_666 1_556
Sr1 Au2 Sr3 75.46(16) 6_656 1_556
Sr2 Au2 Sr3 139.0(2) . 1_556
Cd4 Au3 Au4 0.00(15) 6_655 6_655
Cd4 Au3 Cd4 107.56(12) 6_655 6_665
Au4 Au3 Cd4 107.56(12) 6_655 6_665
Cd4 Au3 Au4 107.56(12) 6_655 6_665
Au4 Au3 Au4 107.56(12) 6_655 6_665
Cd4 Au3 Au4 0.00(15) 6_665 6_665
Cd4 Au3 Sr1 63.87(11) 6_655 6_656
Au4 Au3 Sr1 63.87(11) 6_655 6_656
Cd4 Au3 Sr1 136.23(15) 6_665 6_656
Au4 Au3 Sr1 136.23(15) 6_665 6_656
Cd4 Au3 Sr1 136.23(15) 6_655 6_666
Au4 Au3 Sr1 136.23(15) 6_655 6_666
Cd4 Au3 Sr1 63.87(11) 6_665 6_666
Au4 Au3 Sr1 63.87(11) 6_665 6_666
Sr1 Au3 Sr1 92.19(13) 6_656 6_666
Cd4 Au3 Sr4 136.55(14) 6_655 6_666
Au4 Au3 Sr4 136.55(14) 6_655 6_666
Cd4 Au3 Sr4 64.18(8) 6_665 6_666
Au4 Au3 Sr4 64.18(8) 6_665 6_666
Sr1 Au3 Sr4 151.99(18) 6_656 6_666
Sr1 Au3 Sr4 81.11(13) 6_666 6_666
Cd4 Au3 Sr4 64.18(8) 6_655 6_656
Au4 Au3 Sr4 64.18(8) 6_655 6_656
Cd4 Au3 Sr4 136.55(14) 6_665 6_656
Au4 Au3 Sr4 136.55(14) 6_665 6_656
Sr1 Au3 Sr4 81.11(13) 6_656 6_656
Sr1 Au3 Sr4 151.99(18) 6_666 6_656
Sr4 Au3 Sr4 92.09(16) 6_666 6_656
Cd4 Au3 Sr3 63.15(8) 6_655 .
Au4 Au3 Sr3 63.15(8) 6_655 .
Cd4 Au3 Sr3 63.15(8) 6_665 .
Au4 Au3 Sr3 63.15(8) 6_665 .
Sr1 Au3 Sr3 76.26(15) 6_656 .
Sr1 Au3 Sr3 76.26(15) 6_666 .
Sr4 Au3 Sr3 127.32(9) 6_666 .
Sr4 Au3 Sr3 127.32(9) 6_656 .
Cd4 Au3 Sr4 63.71(8) 6_655 2
Au4 Au3 Sr4 63.71(8) 6_655 2
Cd4 Au3 Sr4 63.71(8) 6_665 2
Au4 Au3 Sr4 63.71(8) 6_665 2
Sr1 Au3 Sr4 127.57(11) 6_656 2
Sr1 Au3 Sr4 127.57(11) 6_666 2
Sr4 Au3 Sr4 75.79(11) 6_666 2
Sr4 Au3 Sr4 75.79(11) 6_656 2
Sr3 Au3 Sr4 81.58(14) . 2
Cd4 Au3 Sr3 126.22(6) 6_655 1_556
Au4 Au3 Sr3 126.22(6) 6_655 1_556
Cd4 Au3 Sr3 126.22(6) 6_665 1_556
Au4 Au3 Sr3 126.22(6) 6_665 1_556
Sr1 Au3 Sr3 75.87(15) 6_656 1_556
Sr1 Au3 Sr3 75.87(15) 6_666 1_556
Sr4 Au3 Sr3 76.12(12) 6_666 1_556
Sr4 Au3 Sr3 76.12(12) 6_656 1_556
Sr3 Au3 Sr3 139.35(16) . 1_556
Sr4 Au3 Sr3 139.07(14) 2 1_556
Cd3 Au4 Au3 0.00(10) 6_666 6_666
Cd3 Au4 Cd3 107.56(12) 6_666 6_656
Au3 Au4 Cd3 107.56(12) 6_666 6_656
Cd3 Au4 Au3 107.56(12) 6_666 6_656
Au3 Au4 Au3 107.56(12) 6_666 6_656
Cd3 Au4 Au3 0.0 6_656 6_656
Cd3 Au4 Sr3 63.86(11) 6_666 6_666
Au3 Au4 Sr3 63.86(11) 6_666 6_666
Cd3 Au4 Sr3 136.43(15) 6_656 6_666
Au3 Au4 Sr3 136.43(15) 6_656 6_666
Cd3 Au4 Sr3 136.43(15) 6_666 6_656
Au3 Au4 Sr3 136.43(15) 6_666 6_656
Cd3 Au4 Sr3 63.86(11) 6_656 6_656
Au3 Au4 Sr3 63.86(11) 6_656 6_656
Sr3 Au4 Sr3 92.46(16) 6_666 6_656
Cd3 Au4 Sr1 63.24(8) 6_666 1_556
Au3 Au4 Sr1 63.24(8) 6_666 1_556
Cd3 Au4 Sr1 63.24(8) 6_656 1_556
Au3 Au4 Sr1 63.24(8) 6_656 1_556
Sr3 Au4 Sr1 76.29(15) 6_666 1_556
Sr3 Au4 Sr1 76.29(15) 6_656 1_556
Cd3 Au4 Sr4 135.26(13) 6_666 5_556
Au3 Au4 Sr4 135.26(13) 6_666 5_556
Cd3 Au4 Sr4 63.75(10) 6_656 5_556
Au3 Au4 Sr4 63.75(10) 6_656 5_556
Sr3 Au4 Sr4 152.97(14) 6_666 5_556
Sr3 Au4 Sr4 81.90(11) 6_656 5_556
Sr1 Au4 Sr4 126.98(11) 1_556 5_556
Cd3 Au4 Sr4 63.75(10) 6_666 5_566
Au3 Au4 Sr4 63.75(10) 6_666 5_566
Cd3 Au4 Sr4 135.26(13) 6_656 5_566
Au3 Au4 Sr4 135.26(13) 6_656 5_566
Sr3 Au4 Sr4 81.90(11) 6_666 5_566
Sr3 Au4 Sr4 152.97(14) 6_656 5_566
Sr1 Au4 Sr4 126.98(11) 1_556 5_566
Sr4 Au4 Sr4 91.2(2) 5_556 5_566
Cd3 Au4 Sr4 63.10(8) 6_666 1_556
Au3 Au4 Sr4 63.10(8) 6_666 1_556
Cd3 Au4 Sr4 63.10(8) 6_656 1_556
Au3 Au4 Sr4 63.10(8) 6_656 1_556
Sr3 Au4 Sr4 126.96(11) 6_666 1_556
Sr3 Au4 Sr4 126.96(11) 6_656 1_556
Sr1 Au4 Sr4 80.39(18) 1_556 1_556
Sr4 Au4 Sr4 75.40(12) 5_556 1_556
Sr4 Au4 Sr4 75.40(12) 5_566 1_556
Cd3 Au4 Sr4 126.22(6) 6_666 .
Au3 Au4 Sr4 126.22(6) 6_666 .
Cd3 Au4 Sr4 126.22(6) 6_656 .
Au3 Au4 Sr4 126.22(6) 6_656 .
Sr3 Au4 Sr4 76.53(13) 6_666 .
Sr3 Au4 Sr4 76.53(13) 6_656 .
Sr1 Au4 Sr4 140.29(19) 1_556 .
Sr4 Au4 Sr4 76.45(11) 5_556 .
Sr4 Au4 Sr4 76.45(11) 5_566 .
Sr4 Au4 Sr4 139.3(3) 1_556 .

loop_
_geom_bond_atom_site_label_1
_geom_bond_atom_site_label_2
_geom_bond_distance
_geom_bond_site_symmetry_2
Sr1 Cd3 3.291(4) 6_655
Sr1 Au3 3.291(4) 6_655
Sr1 Cd3 3.291(4) 6_665
Sr1 Au3 3.291(4) 6_665
Sr1 Cd4 3.309(6) 1_554
Sr1 Au4 3.309(6) 1_554
Sr1 Au1 3.333(7) .
Sr1 Cd2 3.335(5) 6_665
Sr1 Au2 3.335(5) 6_665
Sr1 Cd2 3.335(5) 6_655
Sr1 Au2 3.335(5) 6_655
Sr2 Cd2 3.283(6) 6_655
Sr2 Au2 3.283(6) 6_655
Sr2 Cd2 3.283(6) 6_665
Sr2 Au2 3.283(6) 6_665
Sr2 Cd2 3.302(7) 1_554
Sr2 Au2 3.302(7) 1_554
Sr2 Cd1 3.303(5) 6_665
Sr2 Au1 3.303(5) 6_665
Sr2 Cd1 3.303(5) 6_655
Sr2 Au1 3.303(5) 6_655
Sr2 Au1 3.343(8) .
Sr3 Cd4 3.283(4) 6_665
Sr3 Au4 3.283(4) 6_665
Sr3 Cd4 3.283(4) 6_655
Sr3 Au4 3.283(4) 6_655
Sr3 Cd1 3.297(4) 6_655
Sr3 Au1 3.297(4) 6_655
Sr3 Cd1 3.297(4) 6_665
Sr3 Au1 3.297(4) 6_665
Sr3 Au3 3.304(7) .
Sr3 Cd2 3.361(6) 1_554
Sr3 Au2 3.361(6) 1_554
Sr4 Cd3 3.293(5) 6_665
Sr4 Au3 3.293(5) 6_665
Sr4 Cd3 3.293(5) 6_655
Sr4 Au3 3.293(5) 6_655
Sr4 Cd4 3.319(6) 5_556
Sr4 Au4 3.319(6) 5_556
Sr4 Cd4 3.319(6) 5_566
Sr4 Au4 3.319(6) 5_566
Sr4 Cd3 3.320(7) 2_455
Sr4 Au3 3.320(7) 2_455
Sr4 Cd4 3.324(5) 1_554
Sr4 Au4 3.324(5) 1_554
Au1 Cd2 2.943(2) 6_655
Au1 Au2 2.943(2) 6_655
Au1 Cd2 2.943(2) 6_665
Au1 Au2 2.943(2) 6_665
Au1 Sr3 3.297(4) 6_656
Au1 Sr3 3.297(4) 6_666
Au1 Sr2 3.303(5) 6_666
Au1 Sr2 3.303(5) 6_656
Au1 Sr1 3.352(7) 1_556
Au2 Cd1 2.943(2) 6_666
Au2 Au1 2.943(2) 6_666
Au2 Cd1 2.943(2) 6_656
Au2 Au1 2.943(2) 6_656
Au2 Sr2 3.283(6) 6_656
Au2 Sr2 3.283(6) 6_666
Au2 Sr2 3.302(7) 1_556
Au2 Sr1 3.335(5) 6_666
Au2 Sr1 3.335(5) 6_656
Au2 Sr3 3.361(6) 1_556
Au3 Cd4 2.939(2) 6_655
Au3 Au4 2.939(2) 6_655
Au3 Cd4 2.939(2) 6_665
Au3 Au4 2.939(2) 6_665
Au3 Sr1 3.291(4) 6_656
Au3 Sr1 3.291(4) 6_666
Au3 Sr4 3.293(5) 6_666
Au3 Sr4 3.293(5) 6_656
Au3 Sr4 3.320(7) 2
Au3 Sr3 3.374(7) 1_556
Au4 Cd3 2.939(2) 6_666
Au4 Au3 2.939(2) 6_666
Au4 Cd3 2.939(2) 6_656
Au4 Au3 2.939(2) 6_656
Au4 Sr3 3.283(4) 6_666
Au4 Sr3 3.283(4) 6_656
Au4 Sr1 3.309(6) 1_556
Au4 Sr4 3.319(6) 5_556
Au4 Sr4 3.319(6) 5_566
Au4 Sr4 3.324(5) 1_556
